data_2016042
loop_
_publ_author_name
'Gomes, Ligia'
'Low, John Nicolson'
'Valente, M\'ario A. D. C.'
'Freire, Cristina'
'Castro, Baltazar'

_publ_section_title
Acetato(<i>N</i>-phenylpyridine-2-carboxamidato-\k^2^<i>N</i>,<i>N</i>)(<i>N</i>-phenylpyridine-2-carboxamide-\k^2^<i>N</i>^1^,<i>O</i>)copper(II)
_journal_coeditor_code GG3093
_journal_issue 7
_journal_name_full 'Acta Crystallographica Section C'
_journal_page_first m293
_journal_page_last m296
_journal_paper_doi 10.1107/S0108270107023414
_journal_volume 63
_journal_year 2007
_chemical_formula_iupac '[Cu (C12 H9 N2 O) (C2 H3 O2) (C12 H10 N2 O)]'
_chemical_formula_moiety 'C26 H22 Cu N4 O4'
_chemical_formula_sum 'C26 H22 Cu N4 O4'
_chemical_formula_weight 518.02
_chemical_name_systematic
;
Acetato(<i>N</i>-phenylpyridine-2-carboxamidato-\k^2^N,N)(<i>N</i>-
phenylpyridine-2-carboxamide\k^2^N^1^,O)copper(II)
;
_space_group_IT_number 33
_symmetry_cell_setting orthorhombic
_symmetry_space_group_name_Hall 'P 2c -2n'
_symmetry_space_group_name_H-M 'P n a 21'
_atom_sites_solution_hydrogens geom
_atom_sites_solution_primary direct
_atom_sites_solution_secondary difmap
_cell_angle_alpha 90.00
_cell_angle_beta 90.00
_cell_angle_gamma 90.00
_cell_formula_units_Z 4
_cell_length_a 7.96040(10)
_cell_length_b 23.057(3)
_cell_length_c 13.227(2)
_cell_measurement_reflns_used 5831
_cell_measurement_temperature 120(2)
_cell_measurement_theta_max 28.04
_cell_measurement_theta_min 1.77
_cell_volume 2427.7(5)
_computing_cell_refinement 'X-RED (Stoe & Cie, 1996)'
_computing_data_collection 'Stadi-4 Software (Stoe & Cie, 1996)'
_computing_data_reduction X-RED
_computing_molecular_graphics 'PLATON (Spek, 2003)'
_computing_publication_material 'SHELXL97 and PRPKAPPA (Ferguson, 1999)'
_computing_structure_refinement 'OSCAIL  (McArdle, 2003) and SHELXL97 (Sheldrick, 1997)'
_computing_structure_solution 'SHELXS97 (Sheldrick, 1997)'
_diffrn_ambient_temperature 100(2)
_diffrn_measured_fraction_theta_full 1.00
_diffrn_measured_fraction_theta_max 0.996
_diffrn_measurement_device_type 'Stoe Stadi-4'
_diffrn_measurement_method 'profile fitted 2\q/w scans'
_diffrn_radiation_monochromator graphite
_diffrn_radiation_source 'fine-focus sealed tube'
_diffrn_radiation_type MoK\a
_diffrn_radiation_wavelength 0.71073
_diffrn_reflns_av_R_equivalents 0.0222
_diffrn_reflns_av_sigmaI/netI 0.0449
_diffrn_reflns_limit_h_max 10
_diffrn_reflns_limit_h_min -10
_diffrn_reflns_limit_k_max 0
_diffrn_reflns_limit_k_min -30
_diffrn_reflns_limit_l_max 17
_diffrn_reflns_limit_l_min -17
_diffrn_reflns_number 6079
_diffrn_reflns_theta_full 25.0
_diffrn_reflns_theta_max 28.04
_diffrn_reflns_theta_min 1.77
_diffrn_standards_decay_% 0
_diffrn_standards_interval_time 120
_diffrn_standards_number 10
_exptl_absorpt_coefficient_mu 0.939
_exptl_absorpt_correction_T_max 0.912
_exptl_absorpt_correction_T_min 0.799
_exptl_absorpt_correction_type multi-scan
_exptl_absorpt_process_details '(North <i>et al.</i>,  1968)'
_exptl_crystal_colour green
_exptl_crystal_density_diffrn 1.417
_exptl_crystal_density_method 'not measured'
_exptl_crystal_description block
_exptl_crystal_F_000 1068
_exptl_crystal_size_max 0.25
_exptl_crystal_size_mid 0.10
_exptl_crystal_size_min 0.10
_refine_diff_density_max 0.21
_refine_diff_density_min -0.26
_refine_ls_abs_structure_details 'Flack (1983), 2827 Friedel pairs'
_refine_ls_abs_structure_Flack 0.003(11)
_refine_ls_extinction_method none
_refine_ls_goodness_of_fit_ref 1.030
_refine_ls_hydrogen_treatment constr
_refine_ls_matrix_type full
_refine_ls_number_parameters 317
_refine_ls_number_reflns 5831
_refine_ls_number_restraints 1
_refine_ls_restrained_S_all 1.029
_refine_ls_R_factor_all 0.0575
_refine_ls_R_factor_gt 0.0349
_refine_ls_shift/su_max 0.001
_refine_ls_shift/su_mean 0.000
_refine_ls_structure_factor_coef Fsqd
_refine_ls_weighting_details 'w=1/[\s^2^(Fo^2^)+(0.0467P)^2^+0.0275P] where P=(Fo^2^+2Fc^2^)/3'
_refine_ls_weighting_scheme calc
_refine_ls_wR_factor_gt 0.0808
_refine_ls_wR_factor_ref 0.0883
_reflns_number_gt 4590
_reflns_number_total 5831
_reflns_threshold_expression I>2\s(I)
_cod_data_source_file gg3093.cif
_cod_data_source_block I
_cod_database_code 2016042
_cod_database_fobs_code 2016042

loop_
_symmetry_equiv_pos_as_xyz
'x, y, z'
'-x, -y, z+1/2'
'-x+1/2, y+1/2, z+1/2'
'x+1/2, -y+1/2, z'

loop_
_atom_site_type_symbol
_atom_site_label
_atom_site_fract_x
_atom_site_fract_y
_atom_site_fract_z
_atom_site_U_iso_or_equiv
_atom_site_adp_type
_atom_site_calc_flag
_atom_site_refinement_flags
_atom_site_occupancy
Cu Cu1 0.67223(3) 0.382359(11) 0.29462(2) 0.02485(8) Uani d . 1
O O2 0.7315(2) 0.47709(8) 0.27127(13) 0.0291(4) Uani d . 1
O O3 0.7701(3) 0.35655(9) 0.16688(14) 0.0299(4) Uani d . 1
O O4 0.6360(3) 0.38267(9) 0.60211(15) 0.0365(5) Uani d . 1
O O31 0.6132(3) 0.27856(10) 0.19229(17) 0.0489(6) Uani d . 1
N N1 0.4623(3) 0.41385(10) 0.22490(16) 0.0279(5) Uani d . 1
N N27 0.6053(3) 0.56152(10) 0.22213(17) 0.0294(5) Uani d . 1
N N41 0.8433(3) 0.33925(9) 0.37781(17) 0.0248(4) Uani d . 1
N N47 0.5845(3) 0.40094(10) 0.43216(16) 0.0289(5) Uani d . 1
C C2 0.4465(3) 0.47213(12) 0.21947(19) 0.0272(5) Uani d . 1
C C3 0.2925(4) 0.49801(14) 0.2003(2) 0.0363(7) Uani d . 1
C C4 0.1553(4) 0.46346(17) 0.1800(3) 0.0467(8) Uani d . 1
C C5 0.1741(4) 0.40399(18) 0.1786(3) 0.0453(8) Uani d . 1
C C6 0.3284(4) 0.38047(14) 0.2040(2) 0.0396(7) Uani d . 1
C C21 0.7290(4) 0.60269(12) 0.2509(2) 0.0303(6) Uani d . 1
C C22 0.6914(4) 0.66050(13) 0.2324(2) 0.0381(7) Uani d . 1
C C23 0.8006(4) 0.70367(13) 0.2635(2) 0.0426(8) Uani d . 1
C C24 0.9448(4) 0.69053(13) 0.3141(2) 0.0428(8) Uani d . 1
C C25 0.9849(5) 0.63295(15) 0.3298(3) 0.0510(9) Uani d . 1
C C26 0.8780(4) 0.58888(12) 0.2992(3) 0.0433(7) Uani d . 1
C C27 0.6084(3) 0.50401(11) 0.23922(18) 0.0255(5) Uani d . 1
C C31 0.7137(4) 0.30620(13) 0.1411(2) 0.0339(6) Uani d . 1
C C32 0.7794(5) 0.28252(16) 0.0430(3) 0.0511(9) Uani d . 1
C C42 0.8148(3) 0.34256(11) 0.47805(19) 0.0251(5) Uani d . 1
C C43 0.9150(4) 0.31426(12) 0.5471(2) 0.0332(6) Uani d . 1
C C44 1.0454(4) 0.27985(14) 0.5123(2) 0.0418(7) Uani d . 1
C C45 1.0722(4) 0.27585(13) 0.4094(2) 0.0390(7) Uani d . 1
C C46 0.9688(4) 0.30614(11) 0.3441(2) 0.0300(6) Uani d . 1
C C47 0.6666(3) 0.37792(10) 0.5094(2) 0.0260(5) Uani d . 1
C C421 0.4515(4) 0.44050(12) 0.4546(2) 0.0291(6) Uani d . 1
C C422 0.2870(4) 0.42223(16) 0.4569(3) 0.0435(8) Uani d . 1
C C423 0.1582(4) 0.46208(18) 0.4756(3) 0.0544(9) Uani d . 1
C C424 0.1948(4) 0.51951(17) 0.4916(3) 0.0487(9) Uani d . 1
C C425 0.3592(5) 0.53797(14) 0.4894(2) 0.0424(7) Uani d . 1
C C426 0.4882(4) 0.49894(13) 0.47066(19) 0.0329(6) Uani d . 1
H H3 0.2818 0.5390 0.2010 0.044 Uiso calc R 1
H H4 0.0487 0.4804 0.1672 0.056 Uiso calc R 1
H H5 0.0827 0.3796 0.1604 0.054 Uiso calc R 1
H H6 0.3400 0.3395 0.2068 0.048 Uiso calc R 1
H H22 0.5905 0.6705 0.1982 0.046 Uiso calc R 1
H H23 0.7746 0.7431 0.2495 0.051 Uiso calc R 1
H H24 1.0165 0.7204 0.3380 0.051 Uiso calc R 1
H H25 1.0877 0.6234 0.3622 0.061 Uiso calc R 1
H H26 0.9067 0.5495 0.3113 0.052 Uiso calc R 1
H H27 0.5206 0.5754 0.1848 0.035 Uiso d R 1
H H43 0.8949 0.3183 0.6176 0.040 Uiso calc R 1
H H44 1.1151 0.2594 0.5584 0.050 Uiso calc R 1
H H45 1.1609 0.2525 0.3838 0.047 Uiso calc R 1
H H46 0.9876 0.3033 0.2733 0.036 Uiso calc R 1
H H32A 0.9025 0.2828 0.0440 0.077 Uiso calc R 1
H H32B 0.7392 0.3066 -0.0131 0.077 Uiso calc R 1
H H32C 0.7395 0.2426 0.0339 0.077 Uiso calc R 1
H H422 0.2609 0.3825 0.4459 0.052 Uiso calc R 1
H H423 0.0448 0.4493 0.4773 0.065 Uiso calc R 1
H H424 0.1069 0.5464 0.5043 0.058 Uiso calc R 1
H H425 0.3845 0.5777 0.5007 0.051 Uiso calc R 1
H H426 0.6013 0.5120 0.4688 0.039 Uiso calc R 1

loop_
_atom_site_aniso_label
_atom_site_aniso_U_11
_atom_site_aniso_U_22
_atom_site_aniso_U_33
_atom_site_aniso_U_12
_atom_site_aniso_U_13
_atom_site_aniso_U_23
Cu1 0.02781(13) 0.02482(13) 0.02193(12) 0.00124(12) 0.00319(16) -0.00028(15)
O2 0.0251(8) 0.0278(9) 0.0344(11) 0.0021(7) -0.0034(7) 0.0017(7)
O3 0.0341(10) 0.0311(10) 0.0245(9) -0.0013(9) 0.0053(9) -0.0005(8)
O4 0.0410(12) 0.0468(12) 0.0218(10) 0.0121(10) 0.0037(8) -0.0039(9)
O31 0.0606(14) 0.0487(13) 0.0375(12) -0.0209(12) 0.0108(11) 0.0022(10)
N1 0.0268(11) 0.0347(12) 0.0223(10) -0.0052(9) 0.0019(9) -0.0004(9)
N27 0.0293(11) 0.0305(11) 0.0285(11) 0.0031(10) -0.0076(10) 0.0023(9)
N41 0.0292(11) 0.0204(10) 0.0249(11) -0.0010(8) 0.0027(9) -0.0021(8)
N47 0.0311(13) 0.0312(11) 0.0243(11) 0.0092(10) 0.0039(9) -0.0005(9)
C2 0.0235(12) 0.0379(14) 0.0202(11) -0.0011(10) 0.0018(10) 0.0027(10)
C3 0.0289(15) 0.0461(17) 0.0338(14) 0.0031(12) -0.0025(12) 0.0079(13)
C4 0.0275(16) 0.069(2) 0.0439(19) -0.0018(15) -0.0021(14) 0.0142(17)
C5 0.0321(16) 0.067(2) 0.0369(17) -0.0174(16) -0.0040(13) 0.0050(15)
C6 0.0363(16) 0.0483(18) 0.0343(15) -0.0117(14) -0.0003(13) 0.0001(13)
C21 0.0344(14) 0.0306(14) 0.0260(13) -0.0004(11) -0.0016(12) 0.0003(11)
C22 0.0407(17) 0.0349(15) 0.0387(16) 0.0067(12) -0.0016(13) 0.0009(12)
C23 0.056(2) 0.0269(14) 0.0449(17) -0.0006(13) 0.0019(14) 0.0004(12)
C24 0.0551(19) 0.0356(14) 0.038(2) -0.0129(13) -0.0048(14) -0.0016(12)
C25 0.0479(19) 0.0432(18) 0.062(2) -0.0084(15) -0.0246(17) 0.0050(15)
C26 0.0424(15) 0.0323(13) 0.0551(18) -0.0019(11) -0.023(2) 0.0048(18)
C27 0.0266(12) 0.0301(12) 0.0197(11) 0.0024(11) -0.0002(10) 0.0015(10)
C31 0.0441(17) 0.0349(15) 0.0226(13) -0.0029(13) 0.0019(11) 0.0010(11)
C32 0.070(2) 0.051(2) 0.0322(16) -0.0003(18) 0.0116(16) -0.0100(15)
C42 0.0277(13) 0.0207(11) 0.0269(13) -0.0013(10) 0.0022(10) -0.0028(9)
C43 0.0408(16) 0.0332(14) 0.0256(12) 0.0076(13) -0.0001(12) -0.0046(11)
C44 0.0463(18) 0.0422(17) 0.0370(16) 0.0159(14) -0.0043(14) 0.0010(13)
C45 0.0423(17) 0.0361(15) 0.0387(16) 0.0166(13) 0.0051(13) -0.0025(13)
C46 0.0341(14) 0.0255(13) 0.0305(14) 0.0002(11) 0.0061(11) -0.0027(10)
C47 0.0300(13) 0.0236(11) 0.0245(12) -0.0018(11) 0.0040(10) -0.0018(10)
C421 0.0327(14) 0.0345(14) 0.0200(11) 0.0085(11) 0.0039(10) 0.0016(11)
C422 0.0350(16) 0.0484(18) 0.0471(18) 0.0019(14) 0.0098(13) 0.0001(16)
C423 0.0353(18) 0.064(2) 0.064(3) 0.0077(17) 0.0123(17) 0.0075(18)
C424 0.051(2) 0.057(2) 0.0382(17) 0.0297(17) 0.0088(15) 0.0052(15)
C425 0.062(2) 0.0366(15) 0.0282(14) 0.0167(15) 0.0007(14) -0.0004(12)
C426 0.0386(15) 0.0347(14) 0.0252(13) 0.0059(12) -0.0028(11) -0.0021(10)

loop_
_atom_type_symbol
_atom_type_description
_atom_type_scat_dispersion_real
_atom_type_scat_dispersion_imag
_atom_type_scat_source
C C 0.0033 0.0016 'International Tables Vol C Tables 4.2.6.8 and 6.1.1.4'
H H 0.0000 0.0000 'International Tables Vol C Tables 4.2.6.8 and 6.1.1.4'
Cu Cu 0.3201 1.2651 'International Tables Vol C Tables 4.2.6.8 and 6.1.1.4'
N N 0.0061 0.0033 'International Tables Vol C Tables 4.2.6.8 and 6.1.1.4'
O O 0.0106 0.0060 'International Tables Vol C Tables 4.2.6.8 and 6.1.1.4'

loop_
_geom_angle_atom_site_label_1
_geom_angle_atom_site_label_2
_geom_angle_atom_site_label_3
_geom_angle
_geom_angle_publ_flag
O3 Cu1 N47 173.55(9) yes
O3 Cu1 N41 93.02(9) yes
N47 Cu1 N41 81.05(9) yes
O3 Cu1 N1 92.53(9) yes
N47 Cu1 N1 92.81(9) yes
N41 Cu1 N1 167.38(8) yes
O3 Cu1 O2 95.35(7) yes
N47 Cu1 O2 89.43(8) yes
N41 Cu1 O2 114.30(8) yes
N1 Cu1 O2 76.41(8) yes
C6 N1 C2 119.0(3) no
C6 N1 Cu1 122.6(2) no
C2 N1 Cu1 116.97(17) no
N1 C2 C3 121.3(3) no
N1 C2 C27 113.4(2) no
C3 C2 C27 125.3(3) no
O2 C27 N27 124.6(3) no
O2 C27 C2 119.5(2) no
N27 C27 C2 115.9(2) no
C27 O2 Cu1 111.58(17) no
C27 N27 C21 127.0(2) no
C27 N27 H27 117.2 no
C21 N27 H27 115.6 no
C26 C21 C22 119.1(3) no
C26 C21 N27 124.3(2) no
C22 C21 N27 116.5(3) no
C23 C22 C21 120.2(3) no
C23 C22 H22 119.9 no
C21 C22 H22 119.9 no
C24 C23 C22 121.0(3) no
C24 C23 H23 119.5 no
C22 C23 H23 119.5 no
C23 C24 C25 118.8(3) no
C23 C24 H24 120.6 no
C25 C24 H24 120.6 no
C24 C25 C26 121.3(3) no
C24 C25 H25 119.4 no
C26 C25 H25 119.4 no
C21 C26 C25 119.5(3) no
C21 C26 H26 120.3 no
C25 C26 H26 120.3 no
C4 C3 C2 119.2(3) no
C4 C3 H3 120.4 no
C2 C3 H3 120.4 no
C3 C4 C5 119.4(3) no
C3 C4 H4 120.3 no
C5 C4 H4 120.3 no
C4 C5 C6 118.8(3) no
C4 C5 H5 120.6 no
C6 C5 H5 120.6 no
N1 C6 C5 122.0(3) no
N1 C6 H6 119.0 no
C5 C6 H6 119.0 no
C31 O3 Cu1 111.34(17) no
O31 C31 O3 123.2(3) no
O31 C31 C32 121.0(3) no
O3 C31 C32 115.7(3) no
C31 C32 H32A 109.5 no
C31 C32 H32B 109.5 no
H32A C32 H32B 109.5 no
C31 C32 H32C 109.5 no
H32A C32 H32C 109.5 no
H32B C32 H32C 109.5 no
C46 N41 C42 119.2(2) no
C46 N41 Cu1 127.33(19) no
C42 N41 Cu1 113.34(18) no
N41 C42 C43 121.9(2) no
N41 C42 C47 115.9(2) no
C43 C42 C47 122.2(2) no
O4 C47 N47 128.5(2) no
O4 C47 C42 118.2(2) no
N47 C47 C42 113.3(2) no
C47 N47 C421 117.5(2) no
C47 N47 Cu1 116.39(17) no
C421 N47 Cu1 125.85(17) no
C422 C421 C426 119.4(3) no
C422 C421 N47 121.0(3) no
C426 C421 N47 119.6(3) no
C421 C422 C423 120.0(3) no
C421 C422 H422 120.0 no
C423 C422 H422 120.0 no
C424 C423 C422 120.4(3) no
C424 C423 H423 119.8 no
C422 C423 H423 119.8 no
C423 C424 C425 119.8(3) no
C423 C424 H424 120.1 no
C425 C424 H424 120.1 no
C424 C425 C426 120.5(3) no
C424 C425 H425 119.8 no
C426 C425 H425 119.8 no
C425 C426 C421 119.9(3) no
C425 C426 H426 120.0 no
C421 C426 H426 120.0 no
C42 C43 C44 119.0(3) no
C42 C43 H43 120.5 no
C44 C43 H43 120.5 no
C45 C44 C43 118.8(3) no
C45 C44 H44 120.6 no
C43 C44 H44 120.6 no
C44 C45 C46 119.4(3) no
C44 C45 H45 120.3 no
C46 C45 H45 120.3 no
N41 C46 C45 121.7(3) no
N41 C46 H46 119.1 no
C45 C46 H46 119.1 no

loop_
_geom_bond_atom_site_label_1
_geom_bond_atom_site_label_2
_geom_bond_distance
_geom_bond_publ_flag
Cu1 O2 2.2557(19) no
Cu1 O3 1.9534(19) no
Cu1 O31 2.789(2) no
Cu1 N1 2.042(2) no
Cu1 N41 2.013(2) no
Cu1 N47 1.995(2) no
N1 C6 1.343(4) no
N1 C2 1.351(4) no
C2 C3 1.387(4) no
C2 C27 1.506(4) no
C27 O2 1.235(3) no
C27 N27 1.346(3) no
N27 C21 1.419(4) no
N27 H27 0.89 no
C21 C26 1.385(4) no
C21 C22 1.388(4) no
C22 C23 1.384(4) no
C22 H22 0.95 no
C23 C24 1.362(5) no
C23 H23 0.95 no
C24 C25 1.381(4) no
C24 H24 0.95 no
C25 C26 1.386(4) no
C25 H25 0.95 no
C26 H26 0.95 no
C3 C4 1.378(4) no
C3 H3 0.95 no
C4 C5 1.379(6) no
C4 H4 0.95 no
C5 C6 1.385(5) no
C5 H5 0.95 no
C6 H6 0.95 no
O3 C31 1.291(3) no
C31 O31 1.227(4) no
C31 C32 1.502(4) no
C32 H32A 0.98 no
C32 H32B 0.98 no
C32 H32C 0.98 no
N41 C46 1.334(3) no
N41 C42 1.347(3) no
C42 C43 1.377(4) no
C42 C47 1.493(4) no
C47 O4 1.256(3) no
C47 N47 1.323(3) no
N47 C421 1.428(3) no
C421 C422 1.376(4) no
C421 C426 1.395(4) no
C422 C423 1.399(5) no
C422 H422 0.95 no
C423 C424 1.372(6) no
C423 H423 0.95 no
C424 C425 1.377(5) no
C424 H424 0.95 no
C425 C426 1.388(4) no
C425 H425 0.95 no
C426 H426 0.95 no
C43 C44 1.385(4) no
C43 H43 0.95 no
C44 C45 1.381(4) no
C44 H44 0.95 no
C45 C46 1.383(4) no
C45 H45 0.95 no
C46 H46 0.95 no

loop_
_geom_hbond_atom_site_label_D
_geom_hbond_atom_site_label_H
_geom_hbond_atom_site_label_A
_geom_hbond_site_symmetry_A
_geom_hbond_distance_DH
_geom_hbond_distance_HA
_geom_hbond_distance_DA
_geom_hbond_angle_DHA
_geom_hbond_publ_flag
N27 H27 O4 2_664 0.89 1.92 2.805(3) 170 yes
C3 H3 O4 2_664 0.95 2.32 3.095(4) 138 yes
C5 H5 O3 1_455 0.95 2.55 3.401(4) 150 yes
C22 H22 O4 2_664 0.95 2.52 3.279(4) 137 yes
C45 H45 Cg5 4_555 0.95 2.78 3.582(3) 142 yes

loop_
_geom_torsion_atom_site_label_1
_geom_torsion_atom_site_label_2
_geom_torsion_atom_site_label_3
_geom_torsion_atom_site_label_4
_geom_torsion
_geom_torsion_publ_flag
O3 Cu1 N1 C6 85.9(2) no
N47 Cu1 N1 C6 -90.4(2) no
N41 Cu1 N1 C6 -30.1(5) no
O2 Cu1 N1 C6 -179.2(2) no
O3 Cu1 N1 C2 -107.92(19) no
N47 Cu1 N1 C2 75.71(19) no
N41 Cu1 N1 C2 136.1(4) no
O2 Cu1 N1 C2 -13.02(17) no
C6 N1 C2 C3 4.9(4) no
Cu1 N1 C2 C3 -161.8(2) no
C6 N1 C2 C27 -176.9(2) no
Cu1 N1 C2 C27 16.5(3) no
N1 C2 C27 O2 -9.8(3) no
C3 C2 C27 O2 168.4(3) no
N1 C2 C27 N27 171.8(2) yes
C3 C2 C27 N27 -10.0(4) no
N27 C27 O2 Cu1 177.3(2) no
C2 C27 O2 Cu1 -1.0(3) no
O3 Cu1 O2 C27 98.59(18) no
N47 Cu1 O2 C27 -85.75(18) no
N41 Cu1 O2 C27 -165.66(16) no
N1 Cu1 O2 C27 7.27(17) no
O2 C27 N27 C21 -10.1(4) no
C2 C27 N27 C21 168.2(2) no
C27 N27 C21 C26 2.3(5) no
C27 N27 C21 C22 -174.7(3) yes
C26 C21 C22 C23 -1.1(5) no
N27 C21 C22 C23 176.1(3) no
C21 C22 C23 C24 -1.1(5) no
C22 C23 C24 C25 3.0(5) no
C23 C24 C25 C26 -2.9(6) no
C22 C21 C26 C25 1.2(5) no
N27 C21 C26 C25 -175.8(3) no
C24 C25 C26 C21 0.8(6) no
N1 C2 C3 C4 -4.1(4) no
C27 C2 C3 C4 177.8(3) no
C2 C3 C4 C5 -0.5(5) no
C3 C4 C5 C6 4.2(5) no
C2 N1 C6 C5 -1.0(4) no
Cu1 N1 C6 C5 164.9(2) no
C4 C5 C6 N1 -3.5(5) no
N41 Cu1 O3 C31 84.9(2) no
N1 Cu1 O3 C31 -83.8(2) no
O2 Cu1 O3 C31 -160.38(19) no
Cu1 O3 C31 O31 -1.0(4) no
Cu1 O3 C31 C32 179.3(2) no
O3 Cu1 N41 C46 -0.9(2) no
N47 Cu1 N41 C46 176.6(2) no
N1 Cu1 N41 C46 115.1(4) no
O2 Cu1 N41 C46 -98.1(2) no
O3 Cu1 N41 C42 -176.04(18) no
N47 Cu1 N41 C42 1.42(18) no
N1 Cu1 N41 C42 -60.1(5) no
O2 Cu1 N41 C42 86.71(19) no
C46 N41 C42 C43 2.2(4) no
Cu1 N41 C42 C43 177.8(2) no
C46 N41 C42 C47 -176.8(2) no
Cu1 N41 C42 C47 -1.2(3) no
N41 C42 C47 O4 -179.4(2) no
C43 C42 C47 O4 1.6(4) no
N41 C42 C47 N47 0.1(3) yes
C43 C42 C47 N47 -178.9(2) no
O4 C47 N47 C421 5.9(4) no
C42 C47 N47 C421 -173.5(2) no
O4 C47 N47 Cu1 -179.5(2) no
C42 C47 N47 Cu1 1.2(3) no
N41 Cu1 N47 C47 -1.45(19) no
N1 Cu1 N47 C47 167.5(2) no
O2 Cu1 N47 C47 -116.2(2) no
N41 Cu1 N47 C421 172.7(2) no
N1 Cu1 N47 C421 -18.3(2) no
O2 Cu1 N47 C421 58.0(2) no
C47 N47 C421 C422 -96.9(3) yes
Cu1 N47 C421 C422 88.9(3) no
C47 N47 C421 C426 85.4(3) no
Cu1 N47 C421 C426 -88.7(3) no
C426 C421 C422 C423 -0.2(5) no
N47 C421 C422 C423 -177.8(3) no
C421 C422 C423 C424 0.0(6) no
C422 C423 C424 C425 -0.1(6) no
C423 C424 C425 C426 0.2(5) no
C424 C425 C426 C421 -0.3(4) no
C422 C421 C426 C425 0.3(4) no
N47 C421 C426 C425 178.0(2) no
N41 C42 C43 C44 -2.2(4) no
C47 C42 C43 C44 176.8(3) no
C42 C43 C44 C45 1.0(5) no
C43 C44 C45 C46 0.0(5) no
C42 N41 C46 C45 -1.1(4) no
Cu1 N41 C46 C45 -176.0(2) no
C44 C45 C46 N41 0.0(5) no
